data_4509755
loop_
_publ_author_name
'Long, Sihui'
'Li, Tonglei'

_publ_section_title
;
 Controlled Formation of the Acid&#x2212;Pyridine Heterosynthon over the
 Acid&#x2212;Acid Homosynthon in 2-Anilinonicotinic Acids
;
_journal_issue 12
_journal_name_full 'Crystal Growth &amp; Design'
_journal_page_first 4993
_journal_paper_doi 10.1021/cg900786b
_journal_volume 9
_journal_year 2009
_chemical_formula_moiety 'C14 H14 N2 O2'
_chemical_formula_sum 'C14 H14 N2 O2'
_chemical_formula_weight 242.27
_chemical_name_systematic
; 
 ? 
;
_space_group_IT_number 14
_symmetry_cell_setting monoclinic
_symmetry_space_group_name_Hall '-P 2yn'
_symmetry_space_group_name_H-M 'P 1 21/n 1'
_atom_sites_solution_hydrogens geom
_atom_sites_solution_primary direct
_atom_sites_solution_secondary difmap
_audit_creation_method SHELXL-97
_cell_angle_alpha 90.00
_cell_angle_beta 111.26(1)
_cell_angle_gamma 90.00
_cell_formula_units_Z 8
_cell_length_a 11.334(1)
_cell_length_b 16.927(2)
_cell_length_c 13.730(1)
_cell_measurement_reflns_used 5805
_cell_measurement_temperature 90.0(2)
_cell_measurement_theta_max 27.48
_cell_measurement_theta_min 1.00
_cell_volume 2454.8(4)
_computing_cell_refinement 'DENZO-SMN (Nonius, 1997)'
_computing_data_collection 'COLLECT (Nonius, 1997)'
_computing_data_reduction 'DENZO-SMN (Nonius, 1997)'
_computing_molecular_graphics 'XP in SHELXTL (Bruker, 1995)'
_computing_publication_material 'SHELX-97 and local procedures'
_computing_structure_refinement 'SHELXL-97 (Sheldrick, 1997)'
_computing_structure_solution 'SHELXS-97 (Sheldrick, 1990)'
_diffrn_ambient_temperature 90.0(2)
_diffrn_detector_area_resol_mean 18
_diffrn_measured_fraction_theta_full 1.000
_diffrn_measured_fraction_theta_max 1.000
_diffrn_measurement_device_type 'Nonius KappaCCD diffractometer'
_diffrn_measurement_method '\w scans at fixed \c = 55\%'
_diffrn_radiation_monochromator graphite
_diffrn_radiation_source 'fine-focus sealed tube'
_diffrn_radiation_type MoK\a
_diffrn_radiation_wavelength 0.71073
_diffrn_reflns_av_R_equivalents 0.0468
_diffrn_reflns_av_sigmaI/netI 0.0672
_diffrn_reflns_limit_h_max 14
_diffrn_reflns_limit_h_min -14
_diffrn_reflns_limit_k_max 21
_diffrn_reflns_limit_k_min -21
_diffrn_reflns_limit_l_max 17
_diffrn_reflns_limit_l_min -17
_diffrn_reflns_number 11072
_diffrn_reflns_theta_full 27.49
_diffrn_reflns_theta_max 27.49
_diffrn_reflns_theta_min 2.00
_exptl_absorpt_coefficient_mu 0.089
_exptl_absorpt_correction_T_max 0.9867
_exptl_absorpt_correction_T_min 0.9737
_exptl_absorpt_correction_type multi-scan
_exptl_absorpt_process_details 'Scalepack (Otwinowski & Minor, 1997)'
_exptl_crystal_colour colorless
_exptl_crystal_density_diffrn 1.311
_exptl_crystal_density_method 'not measured'
_exptl_crystal_description block
_exptl_crystal_F_000 1024
_exptl_crystal_size_max 0.30
_exptl_crystal_size_mid 0.25
_exptl_crystal_size_min 0.15
_refine_diff_density_max 0.380
_refine_diff_density_min -0.289
_refine_diff_density_rms 0.062
_refine_ls_extinction_method none
_refine_ls_goodness_of_fit_ref 1.007
_refine_ls_hydrogen_treatment constr
_refine_ls_matrix_type full
_refine_ls_number_parameters 331
_refine_ls_number_reflns 5637
_refine_ls_number_restraints 0
_refine_ls_restrained_S_all 1.007
_refine_ls_R_factor_all 0.1093
_refine_ls_R_factor_gt 0.0560
_refine_ls_shift/su_max 0.000
_refine_ls_shift/su_mean 0.000
_refine_ls_structure_factor_coef Fsqd
_refine_ls_weighting_details 'calc w=1/[\s^2^(Fo^2^)+(0.0909P)^2^+0.0000P] where P=(Fo^2^+2Fc^2^)/3'
_refine_ls_weighting_scheme calc
_refine_ls_wR_factor_gt 0.1349
_refine_ls_wR_factor_ref 0.1617
_reflns_number_gt 3332
_reflns_number_total 5637
_reflns_threshold_expression >2\s(I)
_cod_data_source_file cg900786bsup1.cif
_cod_data_source_block k06259
_cod_original_sg_symbol_H-M P21/n
_cod_database_code 4509755

loop_
_symmetry_equiv_pos_as_xyz
'x, y, z'
'-x+1/2, y+1/2, -z+1/2'
'-x, -y, -z'
'x-1/2, -y-1/2, z-1/2'

loop_
_atom_site_label
_atom_site_type_symbol
_atom_site_fract_x
_atom_site_fract_y
_atom_site_fract_z
_atom_site_U_iso_or_equiv
_atom_site_adp_type
_atom_site_occupancy
_atom_site_symmetry_multiplicity
_atom_site_calc_flag
_atom_site_refinement_flags
N1A N 0.20666(15) 0.26071(9) 0.06406(12) 0.0242(4) Uani 1 1 d .
C2A C 0.10597(18) 0.23266(11) -0.01517(15) 0.0223(4) Uani 1 1 d .
C3A C 0.04038(18) 0.28173(11) -0.10330(15) 0.0229(4) Uani 1 1 d .
C4A C 0.07745(19) 0.35896(11) -0.10130(15) 0.0258(5) Uani 1 1 d .
H4A H 0.0335 0.3928 -0.1581 0.031 Uiso 1 1 calc R
C5A C 0.1778(2) 0.38837(12) -0.01792(15) 0.0310(5) Uani 1 1 d .
H5A H 0.2029 0.4421 -0.0154 0.037 Uiso 1 1 calc R
C6A C 0.23930(19) 0.33694(12) 0.06083(16) 0.0280(5) Uani 1 1 d .
H6A H 0.3101 0.3563 0.1173 0.034 Uiso 1 1 calc R
C7A C -0.06478(19) 0.24967(12) -0.19550(15) 0.0245(5) Uani 1 1 d .
O8A O -0.10397(14) 0.18221(8) -0.20032(11) 0.0370(4) Uani 1 1 d .
O9A O -0.11029(13) 0.30191(8) -0.27061(10) 0.0281(3) Uani 1 1 d .
H9A H -0.1699 0.2816 -0.3203 0.042 Uiso 1 1 calc R
N10A N 0.06762(15) 0.15736(9) -0.00944(12) 0.0261(4) Uani 1 1 d .
H10A H -0.0011 0.1415 -0.0605 0.031 Uiso 1 1 calc R
C11A C 0.12753(18) 0.10162(11) 0.07085(15) 0.0256(5) Uani 1 1 d .
C12A C 0.17053(19) 0.03109(12) 0.04218(16) 0.0290(5) Uani 1 1 d .
C13A C 0.2285(2) -0.02426(13) 0.11941(18) 0.0364(6) Uani 1 1 d .
H13A H 0.2593 -0.0722 0.1014 0.044 Uiso 1 1 calc R
C14A C 0.2421(2) -0.01036(13) 0.22250(18) 0.0386(6) Uani 1 1 d .
H14A H 0.2836 -0.0481 0.2749 0.046 Uiso 1 1 calc R
C15A C 0.19559(19) 0.05809(12) 0.24869(16) 0.0328(5) Uani 1 1 d .
H15A H 0.2050 0.0670 0.3194 0.039 Uiso 1 1 calc R
C16A C 0.13494(18) 0.11469(12) 0.17366(15) 0.0283(5) Uani 1 1 d .
C17A C 0.1492(2) 0.01393(13) -0.07069(17) 0.0350(5) Uani 1 1 d .
H17A H 0.2045 -0.0295 -0.0746 0.053 Uiso 1 1 calc R
H17B H 0.1685 0.0612 -0.1033 0.053 Uiso 1 1 calc R
H17C H 0.0606 -0.0011 -0.1075 0.053 Uiso 1 1 calc R
C18A C 0.0765(2) 0.18629(13) 0.20345(16) 0.0346(5) Uani 1 1 d .
H18A H 0.0508 0.1732 0.2624 0.052 Uiso 1 1 calc R
H18B H 0.0021 0.2029 0.1437 0.052 Uiso 1 1 calc R
H18C H 0.1385 0.2293 0.2235 0.052 Uiso 1 1 calc R
N1B N 0.60066(15) 0.22845(9) 0.11350(12) 0.0241(4) Uani 1 1 d .
C2B C 0.52567(18) 0.26312(11) 0.02368(14) 0.0207(4) Uani 1 1 d .
C3B C 0.42907(17) 0.21935(11) -0.05350(14) 0.0213(4) Uani 1 1 d .
C4B C 0.41910(19) 0.13996(11) -0.03574(15) 0.0268(5) Uani 1 1 d .
H4B H 0.3573 0.1090 -0.0870 0.032 Uiso 1 1 calc R
C5B C 0.49803(19) 0.10438(11) 0.05593(15) 0.0293(5) Uani 1 1 d .
H5B H 0.4920 0.0496 0.0683 0.035 Uiso 1 1 calc R
C6B C 0.58472(19) 0.15153(11) 0.12768(15) 0.0266(5) Uani 1 1 d .
H6B H 0.6370 0.1282 0.1917 0.032 Uiso 1 1 calc R
C7B C 0.34242(18) 0.25710(12) -0.15092(15) 0.0227(4) Uani 1 1 d .
O8B O 0.35197(13) 0.32604(8) -0.17385(10) 0.0287(3) Uani 1 1 d .
O9B O 0.25425(13) 0.20831(8) -0.20857(10) 0.0283(3) Uani 1 1 d .
H9B H 0.2090 0.2313 -0.2636 0.042 Uiso 1 1 calc R
N10B N 0.54786(15) 0.34027(9) 0.01040(12) 0.0237(4) Uani 1 1 d .
H10B H 0.4898 0.3673 -0.0386 0.028 Uiso 1 1 calc R
C11B C 0.66250(18) 0.37964(11) 0.07321(14) 0.0222(4) Uani 1 1 d .
C12B C 0.65560(18) 0.44163(11) 0.13814(14) 0.0243(5) Uani 1 1 d .
C13B C 0.7682(2) 0.47670(12) 0.20072(16) 0.0286(5) Uani 1 1 d .
H13B H 0.7663 0.5190 0.2455 0.034 Uiso 1 1 calc R
C14B C 0.8835(2) 0.45104(12) 0.19895(16) 0.0323(5) Uani 1 1 d .
H14B H 0.9598 0.4747 0.2439 0.039 Uiso 1 1 calc R
C15B C 0.88783(19) 0.39149(12) 0.13244(16) 0.0318(5) Uani 1 1 d .
H15B H 0.9672 0.3753 0.1305 0.038 Uiso 1 1 calc R
C16B C 0.77750(19) 0.35448(11) 0.06785(15) 0.0262(5) Uani 1 1 d .
C17B C 0.53242(19) 0.46786(12) 0.14433(16) 0.0293(5) Uani 1 1 d .
H17D H 0.4689 0.4727 0.0736 0.044 Uiso 1 1 calc R
H17E H 0.5437 0.5192 0.1796 0.044 Uiso 1 1 calc R
H17F H 0.5039 0.4289 0.1838 0.044 Uiso 1 1 calc R
C18B C 0.7841(2) 0.28829(13) -0.00318(17) 0.0348(5) Uani 1 1 d .
H18D H 0.8634 0.2921 -0.0162 0.052 Uiso 1 1 calc R
H18E H 0.7122 0.2922 -0.0696 0.052 Uiso 1 1 calc R
H18F H 0.7809 0.2375 0.0300 0.052 Uiso 1 1 calc R

loop_
_atom_site_aniso_label
_atom_site_aniso_U_11
_atom_site_aniso_U_22
_atom_site_aniso_U_33
_atom_site_aniso_U_23
_atom_site_aniso_U_13
_atom_site_aniso_U_12
N1A 0.0218(9) 0.0297(10) 0.0205(9) -0.0013(7) 0.0070(7) -0.0026(7)
C2A 0.0206(10) 0.0266(11) 0.0190(10) -0.0034(8) 0.0064(9) -0.0024(8)
C3A 0.0192(10) 0.0275(11) 0.0217(11) -0.0007(8) 0.0072(9) 0.0004(8)
C4A 0.0276(11) 0.0285(11) 0.0210(11) 0.0016(8) 0.0086(9) 0.0001(9)
C5A 0.0369(13) 0.0278(12) 0.0260(12) 0.0004(9) 0.0085(10) -0.0071(10)
C6A 0.0275(12) 0.0326(12) 0.0218(11) -0.0040(9) 0.0062(9) -0.0076(9)
C7A 0.0259(11) 0.0265(11) 0.0202(11) 0.0019(9) 0.0075(9) -0.0004(9)
O8A 0.0410(9) 0.0309(9) 0.0259(8) 0.0050(6) -0.0036(7) -0.0099(7)
O9A 0.0265(8) 0.0300(8) 0.0204(8) 0.0030(6) -0.0004(6) -0.0015(6)
N10A 0.0224(9) 0.0281(9) 0.0205(9) 0.0017(7) -0.0011(7) -0.0046(7)
C11A 0.0198(11) 0.0290(12) 0.0226(11) 0.0050(9) 0.0011(9) -0.0062(9)
C12A 0.0241(11) 0.0274(11) 0.0324(12) 0.0017(9) 0.0065(9) -0.0072(9)
C13A 0.0291(12) 0.0282(12) 0.0471(15) 0.0064(10) 0.0081(11) -0.0011(9)
C14A 0.0347(13) 0.0365(13) 0.0336(14) 0.0141(10) -0.0006(10) -0.0061(10)
C15A 0.0278(12) 0.0394(13) 0.0251(12) 0.0074(10) 0.0022(9) -0.0082(10)
C16A 0.0205(11) 0.0355(12) 0.0248(12) 0.0034(9) 0.0031(9) -0.0067(9)
C17A 0.0373(13) 0.0326(12) 0.0362(13) -0.0033(10) 0.0147(11) -0.0063(10)
C18A 0.0295(12) 0.0461(14) 0.0258(12) -0.0029(10) 0.0070(10) -0.0018(10)
N1B 0.0250(9) 0.0245(9) 0.0200(9) 0.0014(7) 0.0049(7) 0.0009(7)
C2B 0.0210(10) 0.0219(10) 0.0181(10) -0.0014(8) 0.0057(8) 0.0020(8)
C3B 0.0194(10) 0.0242(11) 0.0178(10) -0.0019(8) 0.0038(8) 0.0011(8)
C4B 0.0252(11) 0.0261(11) 0.0269(12) -0.0038(9) 0.0067(9) -0.0027(9)
C5B 0.0347(12) 0.0220(11) 0.0274(12) 0.0025(9) 0.0068(10) -0.0024(9)
C6B 0.0317(12) 0.0249(11) 0.0197(11) 0.0025(8) 0.0049(9) 0.0013(9)
C7B 0.0189(10) 0.0247(11) 0.0213(11) -0.0036(8) 0.0036(8) 0.0014(8)
O8B 0.0289(8) 0.0272(8) 0.0243(8) 0.0006(6) 0.0030(6) 0.0006(6)
O9B 0.0266(8) 0.0285(8) 0.0209(8) -0.0009(6) -0.0020(6) 0.0012(6)
N10B 0.0208(9) 0.0214(9) 0.0222(9) 0.0021(7) -0.0003(7) 0.0014(7)
C11B 0.0212(11) 0.0237(10) 0.0164(10) 0.0039(8) 0.0004(8) -0.0036(8)
C12B 0.0277(12) 0.0223(11) 0.0203(11) 0.0043(8) 0.0055(9) -0.0025(8)
C13B 0.0331(13) 0.0228(11) 0.0264(12) 0.0016(9) 0.0063(10) -0.0050(9)
C14B 0.0283(12) 0.0320(12) 0.0285(12) 0.0043(9) 0.0006(9) -0.0107(10)
C15B 0.0225(11) 0.0383(13) 0.0337(12) 0.0079(10) 0.0092(10) -0.0005(9)
C16B 0.0251(11) 0.0281(11) 0.0233(11) 0.0048(9) 0.0063(9) -0.0012(9)
C17B 0.0309(12) 0.0266(11) 0.0279(12) -0.0023(9) 0.0078(9) -0.0018(9)
C18B 0.0305(12) 0.0415(13) 0.0329(13) -0.0015(10) 0.0122(10) 0.0038(10)

loop_
_atom_type_symbol
_atom_type_description
_atom_type_scat_dispersion_real
_atom_type_scat_dispersion_imag
_atom_type_scat_source
C C 0.0033 0.0016 'International Tables Vol C Tables 4.2.6.8 and 6.1.1.4'
H H 0.0000 0.0000 'International Tables Vol C Tables 4.2.6.8 and 6.1.1.4'
N N 0.0061 0.0033 'International Tables Vol C Tables 4.2.6.8 and 6.1.1.4'
O O 0.0106 0.0060 'International Tables Vol C Tables 4.2.6.8 and 6.1.1.4'

loop_
_geom_angle_atom_site_label_1
_geom_angle_atom_site_label_2
_geom_angle_atom_site_label_3
_geom_angle
C2A N1A C6A 118.28(17)
N1A C2A N10A 118.67(17)
N1A C2A C3A 120.41(17)
N10A C2A C3A 120.92(17)
C4A C3A C2A 118.33(17)
C4A C3A C7A 120.60(17)
C2A C3A C7A 121.07(17)
C3A C4A C5A 120.97(19)
C3A C4A H4A 119.5
C5A C4A H4A 119.5
C6A C5A C4A 117.20(19)
C6A C5A H5A 121.4
C4A C5A H5A 121.4
N1A C6A C5A 124.66(19)
N1A C6A H6A 117.7
C5A C6A H6A 117.7
O8A C7A O9A 123.83(18)
O8A C7A C3A 123.41(17)
O9A C7A C3A 112.76(17)
C7A O9A H9A 109.5
C2A N10A C11A 126.47(16)
C2A N10A H10A 116.8
C11A N10A H10A 116.8
C12A C11A C16A 121.24(18)
C12A C11A N10A 117.71(17)
C16A C11A N10A 120.90(18)
C13A C12A C11A 118.5(2)
C13A C12A C17A 120.66(19)
C11A C12A C17A 120.75(18)
C14A C13A C12A 120.7(2)
C14A C13A H13A 119.6
C12A C13A H13A 119.6
C15A C14A C13A 119.9(2)
C15A C14A H14A 120.0
C13A C14A H14A 120.0
C14A C15A C16A 121.3(2)
C14A C15A H15A 119.3
C16A C15A H15A 119.3
C15A C16A C11A 118.04(19)
C15A C16A C18A 120.02(18)
C11A C16A C18A 121.92(18)
C12A C17A H17A 109.5
C12A C17A H17B 109.5
H17A C17A H17B 109.5
C12A C17A H17C 109.5
H17A C17A H17C 109.5
H17B C17A H17C 109.5
C16A C18A H18A 109.5
C16A C18A H18B 109.5
H18A C18A H18B 109.5
C16A C18A H18C 109.5
H18A C18A H18C 109.5
H18B C18A H18C 109.5
C6B N1B C2B 118.79(16)
N1B C2B N10B 117.08(16)
N1B C2B C3B 120.81(16)
N10B C2B C3B 122.10(16)
C4B C3B C2B 117.77(17)
C4B C3B C7B 120.58(17)
C2B C3B C7B 121.64(16)
C3B C4B C5B 121.05(18)
C3B C4B H4B 119.5
C5B C4B H4B 119.5
C6B C5B C4B 117.26(18)
C6B C5B H5B 121.4
C4B C5B H5B 121.4
N1B C6B C5B 124.23(18)
N1B C6B H6B 117.9
C5B C6B H6B 117.9
O8B C7B O9B 124.20(17)
O8B C7B C3B 123.39(17)
O9B C7B C3B 112.40(16)
C7B O9B H9B 109.5
C2B N10B C11B 122.55(16)
C2B N10B H10B 118.7
C11B N10B H10B 118.7
C12B C11B C16B 122.09(18)
C12B C11B N10B 118.93(17)
C16B C11B N10B 118.98(17)
C13B C12B C11B 117.69(18)
C13B C12B C17B 120.38(18)
C11B C12B C17B 121.88(17)
C14B C13B C12B 121.1(2)
C14B C13B H13B 119.4
C12B C13B H13B 119.4
C15B C14B C13B 120.20(19)
C15B C14B H14B 119.9
C13B C14B H14B 119.9
C14B C15B C16B 120.91(19)
C14B C15B H15B 119.5
C16B C15B H15B 119.5
C15B C16B C11B 117.94(19)
C15B C16B C18B 120.24(19)
C11B C16B C18B 121.80(18)
C12B C17B H17D 109.5
C12B C17B H17E 109.5
H17D C17B H17E 109.5
C12B C17B H17F 109.5
H17D C17B H17F 109.5
H17E C17B H17F 109.5
C16B C18B H18D 109.5
C16B C18B H18E 109.5
H18D C18B H18E 109.5
C16B C18B H18F 109.5
H18D C18B H18F 109.5
H18E C18B H18F 109.5

loop_
_geom_bond_atom_site_label_1
_geom_bond_atom_site_label_2
_geom_bond_distance
N1A C2A 1.346(2)
N1A C6A 1.347(2)
C2A N10A 1.358(2)
C2A C3A 1.433(3)
C3A C4A 1.371(3)
C3A C7A 1.491(3)
C4A C5A 1.381(3)
C4A H4A 0.9500
C5A C6A 1.366(3)
C5A H5A 0.9500
C6A H6A 0.9500
C7A O8A 1.218(2)
C7A O9A 1.314(2)
O9A H9A 0.8400
N10A C11A 1.423(2)
N10A H10A 0.8800
C11A C12A 1.399(3)
C11A C16A 1.401(3)
C12A C13A 1.389(3)
C12A C17A 1.507(3)
C13A C14A 1.387(3)
C13A H13A 0.9500
C14A C15A 1.374(3)
C14A H14A 0.9500
C15A C16A 1.392(3)
C15A H15A 0.9500
C16A C18A 1.507(3)
C17A H17A 0.9800
C17A H17B 0.9800
C17A H17C 0.9800
C18A H18A 0.9800
C18A H18B 0.9800
C18A H18C 0.9800
N1B C6B 1.338(2)
N1B C2B 1.352(2)
C2B N10B 1.355(2)
C2B C3B 1.424(3)
C3B C4B 1.378(3)
C3B C7B 1.486(3)
C4B C5B 1.389(3)
C4B H4B 0.9500
C5B C6B 1.368(3)
C5B H5B 0.9500
C6B H6B 0.9500
C7B O8B 1.224(2)
C7B O9B 1.317(2)
O9B H9B 0.8400
N10B C11B 1.437(2)
N10B H10B 0.8800
C11B C12B 1.397(3)
C11B C16B 1.398(3)
C12B C13B 1.387(3)
C12B C17B 1.496(3)
C13B C14B 1.386(3)
C13B H13B 0.9500
C14B C15B 1.373(3)
C14B H14B 0.9500
C15B C16B 1.392(3)
C15B H15B 0.9500
C16B C18B 1.505(3)
C17B H17D 0.9800
C17B H17E 0.9800
C17B H17F 0.9800
C18B H18D 0.9800
C18B H18E 0.9800
C18B H18F 0.9800

loop_
_geom_hbond_atom_site_label_D
_geom_hbond_atom_site_label_H
_geom_hbond_atom_site_label_A
_geom_hbond_distance_DH
_geom_hbond_distance_HA
_geom_hbond_distance_DA
_geom_hbond_angle_DHA
_geom_hbond_site_symmetry_A
O9A H9A N1A 0.84 1.84 2.677(2) 175.3 4_565
N10A H10A O8A 0.88 1.97 2.671(2) 135.0 .
O9B H9B N1B 0.84 1.82 2.657(2) 173.9 4_565
N10B H10B O8B 0.88 2.07 2.704(2) 128.5 .

loop_
_geom_torsion_atom_site_label_1
_geom_torsion_atom_site_label_2
_geom_torsion_atom_site_label_3
_geom_torsion_atom_site_label_4
_geom_torsion
C6A N1A C2A N10A -175.96(17)
C6A N1A C2A C3A 3.6(3)
N1A C2A C3A C4A -4.3(3)
N10A C2A C3A C4A 175.24(17)
N1A C2A C3A C7A 175.07(17)
N10A C2A C3A C7A -5.3(3)
C2A C3A C4A C5A 1.8(3)
C7A C3A C4A C5A -177.61(18)
C3A C4A C5A C6A 1.2(3)
C2A N1A C6A C5A -0.4(3)
C4A C5A C6A N1A -2.0(3)
C4A C3A C7A O8A -177.90(19)
C2A C3A C7A O8A 2.7(3)
C4A C3A C7A O9A 2.1(3)
C2A C3A C7A O9A -177.29(17)
N1A C2A N10A C11A -3.5(3)
C3A C2A N10A C11A 176.87(18)
C2A N10A C11A C12A -120.1(2)
C2A N10A C11A C16A 64.4(3)
C16A C11A C12A C13A -4.0(3)
N10A C11A C12A C13A -179.59(17)
C16A C11A C12A C17A 173.24(18)
N10A C11A C12A C17A -2.3(3)
C11A C12A C13A C14A 0.8(3)
C17A C12A C13A C14A -176.50(19)
C12A C13A C14A C15A 1.3(3)
C13A C14A C15A C16A -0.3(3)
C14A C15A C16A C11A -2.8(3)
C14A C15A C16A C18A 175.49(19)
C12A C11A C16A C15A 5.0(3)
N10A C11A C16A C15A -179.57(17)
C12A C11A C16A C18A -173.25(18)
N10A C11A C16A C18A 2.2(3)
C6B N1B C2B N10B -177.51(16)
C6B N1B C2B C3B 1.7(3)
N1B C2B C3B C4B -3.2(3)
N10B C2B C3B C4B 175.94(18)
N1B C2B C3B C7B 177.61(17)
N10B C2B C3B C7B -3.3(3)
C2B C3B C4B C5B 2.0(3)
C7B C3B C4B C5B -178.78(18)
C3B C4B C5B C6B 0.6(3)
C2B N1B C6B C5B 1.2(3)
C4B C5B C6B N1B -2.3(3)
C4B C3B C7B O8B -175.25(18)
C2B C3B C7B O8B 3.9(3)
C4B C3B C7B O9B 5.4(2)
C2B C3B C7B O9B -175.43(17)
N1B C2B N10B C11B 15.3(3)
C3B C2B N10B C11B -163.86(17)
C2B N10B C11B C12B -115.8(2)
C2B N10B C11B C16B 63.8(2)
C16B C11B C12B C13B -1.9(3)
N10B C11B C12B C13B 177.73(16)
C16B C11B C12B C17B -179.43(18)
N10B C11B C12B C17B 0.2(3)
C11B C12B C13B C14B -0.1(3)
C17B C12B C13B C14B 177.44(17)
C12B C13B C14B C15B 1.9(3)
C13B C14B C15B C16B -1.7(3)
C14B C15B C16B C11B -0.3(3)
C14B C15B C16B C18B -178.88(18)
C12B C11B C16B C15B 2.1(3)
N10B C11B C16B C15B -177.55(16)
C12B C11B C16B C18B -179.28(18)
N10B C11B C16B C18B 1.0(3)
